data_7151997
loop_
_publ_author_name
'Alajarin, Mateo'
'Bonillo, Baltasar'
'Ortin, Maria-Mar'
'Orenes, Raul-Angel'
'Vidal, Angel'

_publ_section_title
;
 Unprecedented intramolecular [3 + 2] cycloadditions of
 azido-ketenimines and azido-carbodiimides. Synthesis of
 indolo[1,2-a]quinazolines and tetrazolo[5,1-b]quinazolines.
;
_journal_issue 19
_journal_name_full 'Organic &amp; biomolecular chemistry'
_journal_page_first 6741
_journal_page_last 6749
_journal_paper_doi 10.1039/c1ob05745f
_journal_volume 9
_journal_year 2011
_chemical_formula_sum 'C43 H34 Cl2 N4 O2'
_chemical_formula_weight 709.64
_chemical_name_systematic
;
?
;
_space_group_IT_number 15
_symmetry_cell_setting monoclinic
_symmetry_space_group_name_Hall '-C 2yc'
_symmetry_space_group_name_H-M 'C 1 2/c 1'
_atom_sites_solution_hydrogens geom
_atom_sites_solution_primary direct
_atom_sites_solution_secondary difmap
_audit_creation_method SHELXL-97
_cell_angle_alpha 90.00
_cell_angle_beta 98.538(2)
_cell_angle_gamma 90.00
_cell_formula_units_Z 4
_cell_length_a 19.4794(8)
_cell_length_b 12.5963(5)
_cell_length_c 13.9210(6)
_cell_measurement_reflns_used 7804
_cell_measurement_temperature 100(2)
_cell_measurement_theta_max 27.90
_cell_measurement_theta_min 2.34
_cell_volume 3377.9(2)
_computing_cell_refinement 'Bruker SAINT'
_computing_data_collection 'Bruker SMART'
_computing_data_reduction 'Bruker SAINT'
_computing_molecular_graphics 'Bruker SHELXTL'
_computing_publication_material 'Bruker SHELXTL'
_computing_structure_refinement 'SHELXL-97 (Sheldrick, 1997)'
_computing_structure_solution 'SHELXS-97 (Sheldrick, 1990)'
_diffrn_ambient_temperature 100(2)
_diffrn_detector_area_resol_mean 8.26
_diffrn_measured_fraction_theta_full 0.999
_diffrn_measured_fraction_theta_max 0.938
_diffrn_measurement_device_type 'Bruker SMART APEX CCD'
_diffrn_measurement_method \W-scan
_diffrn_radiation_monochromator graphite
_diffrn_radiation_source 'fine-focus sealed tube'
_diffrn_radiation_type MoK\a
_diffrn_radiation_wavelength 0.71073
_diffrn_reflns_av_R_equivalents 0.0232
_diffrn_reflns_av_sigmaI/netI 0.0196
_diffrn_reflns_limit_h_max 25
_diffrn_reflns_limit_h_min -25
_diffrn_reflns_limit_k_max 16
_diffrn_reflns_limit_k_min -16
_diffrn_reflns_limit_l_max 17
_diffrn_reflns_limit_l_min -17
_diffrn_reflns_number 19216
_diffrn_reflns_theta_full 26.00
_diffrn_reflns_theta_max 28.23
_diffrn_reflns_theta_min 1.93
_exptl_absorpt_coefficient_mu 0.239
_exptl_absorpt_correction_T_max 0.9812
_exptl_absorpt_correction_T_min 0.9472
_exptl_absorpt_correction_type multi-scan
_exptl_absorpt_process_details SADABS
_exptl_crystal_colour colourless
_exptl_crystal_density_diffrn 1.395
_exptl_crystal_density_method 'not measured'
_exptl_crystal_description prism
_exptl_crystal_F_000 1480
_exptl_crystal_size_max 0.23
_exptl_crystal_size_mid 0.18
_exptl_crystal_size_min 0.08
_refine_diff_density_max 0.815
_refine_diff_density_min -0.766
_refine_diff_density_rms 0.070
_refine_ls_extinction_method none
_refine_ls_goodness_of_fit_ref 1.017
_refine_ls_hydrogen_treatment 'OH free, others riding'
_refine_ls_matrix_type full
_refine_ls_number_parameters 235
_refine_ls_number_reflns 3922
_refine_ls_number_restraints 3
_refine_ls_restrained_S_all 1.017
_refine_ls_R_factor_all 0.0589
_refine_ls_R_factor_gt 0.0542
_refine_ls_shift/su_max 0.001
_refine_ls_shift/su_mean 0.000
_refine_ls_structure_factor_coef Fsqd
_refine_ls_weighting_details 'calc w=1/[\s^2^(Fo^2^)+(0.0747P)^2^+6.4256P] where P=(Fo^2^+2Fc^2^)/3'
_refine_ls_weighting_scheme calc
_refine_ls_wR_factor_gt 0.1384
_refine_ls_wR_factor_ref 0.1424
_reflns_number_gt 3522
_reflns_number_total 3922
_reflns_threshold_expression >2sigma(I)
_cod_data_source_file c1ob05745f.txt
_cod_data_source_block bbf191s
_cod_depositor_comments
;
The following automatic conversions were performed:

'_symmetry_cell_setting' value 'Monoclinic' changed to 'monoclinic'
according to /home/saulius/struct/CIF-dictionaries/cif_core.dic
dictionary named 'cif_core.dic' version 2.4.1 from 2010-06-29.

Automatic conversion script
Id: cif_fix_values 1715 2011-07-08 13:25:40Z adriana 
;
_cod_original_sg_symbol_H-M 'C 2/c'
_cod_database_code 7151997

loop_
_symmetry_equiv_pos_as_xyz
'x, y, z'
'-x, y, -z+1/2'
'x+1/2, y+1/2, z'
'-x+1/2, y+1/2, -z+1/2'
'-x, -y, -z'
'x, -y, z-1/2'
'-x+1/2, -y+1/2, -z'
'x+1/2, -y+1/2, z-1/2'

loop_
_atom_site_label
_atom_site_type_symbol
_atom_site_fract_x
_atom_site_fract_y
_atom_site_fract_z
_atom_site_U_iso_or_equiv
_atom_site_adp_type
_atom_site_occupancy
_atom_site_symmetry_multiplicity
_atom_site_calc_flag
_atom_site_refinement_flags
N1 N 0.42403(7) 0.88643(11) 0.33784(9) 0.0154(3) Uani 1 1 d .
N2 N 0.51749(7) 0.76665(11) 0.37993(9) 0.0157(3) Uani 1 1 d .
O1 O 0.41854(6) 0.63127(9) 0.24718(9) 0.0186(3) Uani 1 1 d .
H01 H 0.4368(12) 0.6672(19) 0.2060(17) 0.029(6) Uiso 1 1 d .
C1 C 0.58413(9) 1.04331(14) 0.42345(12) 0.0207(3) Uani 1 1 d .
H1 H 0.5693 1.1149 0.4137 0.025 Uiso 1 1 calc R
C2 C 0.65209(9) 1.02204(14) 0.46396(13) 0.0233(4) Uani 1 1 d .
H2 H 0.6836 1.0789 0.4811 0.028 Uiso 1 1 calc R
C3 C 0.67434(9) 0.91776(15) 0.47955(12) 0.0217(4) Uani 1 1 d .
H3 H 0.7206 0.9033 0.5088 0.026 Uiso 1 1 calc R
C4 C 0.62867(9) 0.83493(14) 0.45218(12) 0.0190(3) Uani 1 1 d .
H4 H 0.6440 0.7637 0.4625 0.023 Uiso 1 1 calc R
C5 C 0.56027(8) 0.85538(12) 0.40954(11) 0.0156(3) Uani 1 1 d .
C6 C 0.53714(8) 0.96082(13) 0.39674(11) 0.0163(3) Uani 1 1 d .
C7 C 0.46242(8) 0.98542(12) 0.35619(11) 0.0164(3) Uani 1 1 d .
H7A H 0.4413 1.0291 0.4031 0.020 Uiso 1 1 calc R
H7B H 0.4605 1.0261 0.2950 0.020 Uiso 1 1 calc R
C8 C 0.45377(8) 0.78847(12) 0.34762(11) 0.0143(3) Uani 1 1 d .
C9 C 0.39745(8) 0.70409(12) 0.31440(11) 0.0152(3) Uani 1 1 d .
C11 C 0.33665(8) 0.77433(13) 0.27365(11) 0.0164(3) Uani 1 1 d .
C12 C 0.35476(8) 0.88022(13) 0.29185(11) 0.0159(3) Uani 1 1 d .
C13 C 0.30902(9) 0.96281(14) 0.26516(12) 0.0200(3) Uani 1 1 d .
H13 H 0.3219 1.0346 0.2787 0.024 Uiso 1 1 calc R
C14 C 0.24312(9) 0.93596(15) 0.21739(12) 0.0236(4) Uani 1 1 d .
H14 H 0.2104 0.9907 0.1980 0.028 Uiso 1 1 calc R
C15 C 0.22443(9) 0.83090(15) 0.19774(12) 0.0236(4) Uani 1 1 d .
H15 H 0.1794 0.8146 0.1647 0.028 Uiso 1 1 calc R
C16 C 0.27149(9) 0.74886(14) 0.22633(12) 0.0208(4) Uani 1 1 d .
H16 H 0.2588 0.6769 0.2134 0.025 Uiso 1 1 calc R
C21 C 0.38314(8) 0.64222(13) 0.40431(11) 0.0167(3) Uani 1 1 d D
C22 C 0.41519(9) 0.54473(14) 0.42641(13) 0.0216(4) Uani 1 1 d D
H22 H 0.4454 0.5161 0.3853 0.026 Uiso 1 1 calc R
C23 C 0.40303(9) 0.48900(15) 0.50882(14) 0.0261(4) Uani 1 1 d D
H23 H 0.4244 0.4219 0.5231 0.031 Uiso 1 1 calc R
C24 C 0.35994(9) 0.53099(16) 0.56994(14) 0.0276(4) Uani 1 1 d D
H24 H 0.3515 0.4926 0.6257 0.033 Uiso 1 1 calc R
C25 C 0.32912(9) 0.62954(16) 0.54935(13) 0.0264(4) Uani 1 1 d D
H25 H 0.3005 0.6595 0.5919 0.032 Uiso 1 1 calc R
C26 C 0.34028(9) 0.68409(14) 0.46610(12) 0.0213(3) Uani 1 1 d D
H26 H 0.3183 0.7507 0.4514 0.026 Uiso 1 1 calc R
C99 C 0.5000 0.6386(3) 0.7500 0.0483(9) Uani 1 2 d S
H99A H 0.4607 0.5922 0.7235 0.058 Uiso 0.50 1 calc PR
H99B H 0.5393 0.5922 0.7765 0.058 Uiso 0.50 1 calc PR
Cl1 Cl 0.47537(3) 0.71475(5) 0.84581(7) 0.0622(3) Uani 1 1 d .

loop_
_atom_site_aniso_label
_atom_site_aniso_U_11
_atom_site_aniso_U_22
_atom_site_aniso_U_33
_atom_site_aniso_U_23
_atom_site_aniso_U_13
_atom_site_aniso_U_12
N1 0.0147(6) 0.0136(6) 0.0171(6) -0.0007(5) 0.0001(5) -0.0002(5)
N2 0.0162(6) 0.0145(6) 0.0157(6) -0.0004(5) 0.0004(5) -0.0011(5)
O1 0.0235(6) 0.0141(5) 0.0184(6) -0.0032(4) 0.0035(5) -0.0035(4)
C1 0.0247(8) 0.0176(8) 0.0204(8) -0.0041(6) 0.0054(6) -0.0035(6)
C2 0.0227(8) 0.0249(9) 0.0224(8) -0.0081(7) 0.0038(6) -0.0092(7)
C3 0.0162(7) 0.0298(9) 0.0185(8) -0.0045(7) 0.0011(6) -0.0027(7)
C4 0.0195(8) 0.0208(8) 0.0165(7) -0.0020(6) 0.0022(6) 0.0000(6)
C5 0.0173(8) 0.0166(7) 0.0131(7) -0.0025(5) 0.0025(6) -0.0024(6)
C6 0.0186(7) 0.0175(8) 0.0130(7) -0.0027(6) 0.0033(6) -0.0028(6)
C7 0.0204(8) 0.0121(7) 0.0168(7) -0.0017(6) 0.0027(6) -0.0016(6)
C8 0.0188(8) 0.0125(7) 0.0118(7) -0.0003(5) 0.0023(5) -0.0011(6)
C9 0.0149(7) 0.0140(7) 0.0161(7) -0.0006(6) 0.0005(6) -0.0020(6)
C11 0.0178(8) 0.0172(7) 0.0138(7) 0.0030(6) 0.0012(6) -0.0003(6)
C12 0.0160(7) 0.0183(8) 0.0132(7) 0.0006(6) 0.0014(5) -0.0005(6)
C13 0.0210(8) 0.0192(8) 0.0199(8) 0.0013(6) 0.0031(6) 0.0026(6)
C14 0.0205(8) 0.0285(9) 0.0211(8) 0.0060(7) 0.0011(6) 0.0068(7)
C15 0.0158(8) 0.0334(10) 0.0204(8) 0.0051(7) -0.0018(6) -0.0018(7)
C16 0.0197(8) 0.0222(8) 0.0196(8) 0.0027(6) 0.0000(6) -0.0045(6)
C21 0.0147(7) 0.0164(7) 0.0174(7) 0.0022(6) -0.0032(6) -0.0045(6)
C22 0.0179(8) 0.0189(8) 0.0268(9) 0.0036(7) -0.0002(6) 0.0001(6)
C23 0.0215(8) 0.0228(9) 0.0318(9) 0.0110(7) -0.0037(7) -0.0004(7)
C24 0.0206(8) 0.0349(10) 0.0259(9) 0.0150(8) -0.0012(7) -0.0054(7)
C25 0.0213(8) 0.0355(10) 0.0223(8) 0.0077(7) 0.0035(7) 0.0013(7)
C26 0.0219(8) 0.0212(8) 0.0205(8) 0.0044(6) 0.0019(6) 0.0013(7)
C99 0.056(2) 0.0274(15) 0.055(2) 0.000 -0.0144(17) 0.000
Cl1 0.0415(4) 0.0361(3) 0.1113(6) -0.0229(3) 0.0189(4) -0.0128(2)

loop_
_atom_type_symbol
_atom_type_description
_atom_type_scat_dispersion_real
_atom_type_scat_dispersion_imag
_atom_type_scat_source
C C 0.0033 0.0016 'International Tables Vol C Tables 4.2.6.8 and 6.1.1.4'
H H 0.0000 0.0000 'International Tables Vol C Tables 4.2.6.8 and 6.1.1.4'
N N 0.0061 0.0033 'International Tables Vol C Tables 4.2.6.8 and 6.1.1.4'
O O 0.0106 0.0060 'International Tables Vol C Tables 4.2.6.8 and 6.1.1.4'
Cl Cl 0.1484 0.1585 'International Tables Vol C Tables 4.2.6.8 and 6.1.1.4'

loop_
_geom_angle_atom_site_label_1
_geom_angle_atom_site_label_2
_geom_angle_atom_site_label_3
_geom_angle
_geom_angle_site_symmetry_3
C8 N1 C12 111.11(13) .
C8 N1 C7 123.95(13) .
C12 N1 C7 124.05(13) .
C8 N2 C5 115.36(13) .
C2 C1 C6 120.84(16) .
C1 C2 C3 120.20(16) .
C4 C3 C2 119.70(16) .
C3 C4 C5 120.61(16) .
C4 C5 C6 119.66(14) .
C4 C5 N2 117.35(14) .
C6 C5 N2 122.98(14) .
C1 C6 C5 118.93(15) .
C1 C6 C7 120.17(15) .
C5 C6 C7 120.90(14) .
N1 C7 C6 109.30(13) .
N2 C8 N1 127.10(14) .
N2 C8 C9 124.22(14) .
N1 C8 C9 108.68(13) .
O1 C9 C11 114.69(13) .
O1 C9 C21 108.43(13) .
C11 C9 C21 111.99(13) .
O1 C9 C8 112.35(12) .
C11 C9 C8 100.96(12) .
C21 C9 C8 108.15(12) .
C16 C11 C12 120.01(15) .
C16 C11 C9 130.87(15) .
C12 C11 C9 109.12(13) .
C13 C12 C11 122.36(15) .
C13 C12 N1 128.02(15) .
C11 C12 N1 109.61(14) .
C12 C13 C14 117.08(16) .
C15 C14 C13 121.33(16) .
C14 C15 C16 120.40(16) .
C11 C16 C15 118.81(16) .
C26 C21 C22 119.31(15) .
C26 C21 C9 120.74(14) .
C22 C21 C9 119.91(15) .
C21 C22 C23 120.04(17) .
C24 C23 C22 120.35(17) .
C23 C24 C25 119.78(16) .
C24 C25 C26 119.77(17) .
C21 C26 C25 120.72(16) .
Cl1 C99 Cl1 114.20(19) 2_656

loop_
_geom_bond_atom_site_label_1
_geom_bond_atom_site_label_2
_geom_bond_distance
_geom_bond_site_symmetry_2
N1 C8 1.361(2) .
N1 C12 1.407(2) .
N1 C7 1.457(2) .
N2 C8 1.286(2) .
N2 C5 1.418(2) .
O1 C9 1.4143(19) .
C1 C2 1.386(3) .
C1 C6 1.398(2) .
C2 C3 1.390(3) .
C3 C4 1.387(2) .
C4 C5 1.400(2) .
C5 C6 1.405(2) .
C6 C7 1.513(2) .
C8 C9 1.548(2) .
C9 C11 1.519(2) .
C9 C21 1.535(2) .
C11 C16 1.378(2) .
C11 C12 1.393(2) .
C12 C13 1.384(2) .
C13 C14 1.397(2) .
C14 C15 1.389(3) .
C15 C16 1.399(2) .
C21 C26 1.389(2) .
C21 C22 1.391(2) .
C22 C23 1.395(2) .
C23 C24 1.386(3) .
C24 C25 1.390(3) .
C25 C26 1.392(2) .
C99 Cl1 1.7661(19) .
C99 Cl1 1.7662(19) 2_656

loop_
_geom_hbond_atom_site_label_D
_geom_hbond_atom_site_label_H
_geom_hbond_atom_site_label_A
_geom_hbond_distance_DH
_geom_hbond_distance_HA
_geom_hbond_distance_DA
_geom_hbond_angle_DHA
_geom_hbond_site_symmetry_A
O1 H01 N2 0.85(2) 2.03(3) 2.8717(18) 173(2) 2_655
C24 H24 O1 0.95 2.52 3.276(2) 136.8 6_566
C1 H1 Cl1 0.95 2.89 3.7768(19) 156.5 6_575

loop_
_geom_torsion_atom_site_label_1
_geom_torsion_atom_site_label_2
_geom_torsion_atom_site_label_3
_geom_torsion_atom_site_label_4
_geom_torsion
C6 C1 C2 C3 -0.7(3)
C1 C2 C3 C4 1.6(3)
C2 C3 C4 C5 -0.4(2)
C3 C4 C5 C6 -1.7(2)
C3 C4 C5 N2 177.52(14)
C8 N2 C5 C4 175.18(14)
C8 N2 C5 C6 -5.6(2)
C2 C1 C6 C5 -1.4(2)
C2 C1 C6 C7 177.65(15)
C4 C5 C6 C1 2.6(2)
N2 C5 C6 C1 -176.59(14)
C4 C5 C6 C7 -176.47(14)
N2 C5 C6 C7 4.3(2)
C8 N1 C7 C6 -5.7(2)
C12 N1 C7 C6 -173.97(13)
C1 C6 C7 N1 -177.82(14)
C5 C6 C7 N1 1.2(2)
C5 N2 C8 N1 1.0(2)
C5 N2 C8 C9 -178.02(13)
C12 N1 C8 N2 174.65(15)
C7 N1 C8 N2 5.1(2)
C12 N1 C8 C9 -6.20(17)
C7 N1 C8 C9 -175.78(13)
N2 C8 C9 O1 -51.0(2)
N1 C8 C9 O1 129.81(13)
N2 C8 C9 C11 -173.66(15)
N1 C8 C9 C11 7.15(15)
N2 C8 C9 C21 68.64(19)
N1 C8 C9 C21 -110.55(14)
O1 C9 C11 C16 54.1(2)
C21 C9 C11 C16 -70.0(2)
C8 C9 C11 C16 175.10(17)
O1 C9 C11 C12 -126.77(14)
C21 C9 C11 C12 109.12(15)
C8 C9 C11 C12 -5.75(16)
C16 C11 C12 C13 0.9(2)
C9 C11 C12 C13 -178.38(14)
C16 C11 C12 N1 -178.16(14)
C9 C11 C12 N1 2.58(18)
C8 N1 C12 C13 -176.60(15)
C7 N1 C12 C13 -7.0(3)
C8 N1 C12 C11 2.38(18)
C7 N1 C12 C11 171.95(14)
C11 C12 C13 C14 -0.8(2)
N1 C12 C13 C14 178.09(15)
C12 C13 C14 C15 0.1(3)
C13 C14 C15 C16 0.5(3)
C12 C11 C16 C15 -0.3(2)
C9 C11 C16 C15 178.81(16)
C14 C15 C16 C11 -0.4(3)
O1 C9 C21 C26 -157.82(14)
C11 C9 C21 C26 -30.3(2)
C8 C9 C21 C26 80.10(18)
O1 C9 C21 C22 24.42(19)
C11 C9 C21 C22 151.96(14)
C8 C9 C21 C22 -97.66(16)
C26 C21 C22 C23 1.3(2)
C9 C21 C22 C23 179.12(15)
C21 C22 C23 C24 -1.0(3)
C22 C23 C24 C25 -0.5(3)
C23 C24 C25 C26 1.7(3)
C22 C21 C26 C25 -0.1(2)
C9 C21 C26 C25 -177.88(15)
C24 C25 C26 C21 -1.4(3)
